data_1556911
loop_
_publ_author_name
'Dean, Conor'
'Rajkumar, Sundaram'
'Roesner, Stefan'
'Carson, Nessa'
'Clarkson, Guy J.'
'Wills, Martin'
'Jones, Matthew'
'Shipman, Michael'

_publ_section_title
;
 Readily accessible sp<sup>3</sup>-rich cyclic hydrazine frameworks
 exploiting nitrogen fluxionality.
;
_journal_issue 6
_journal_name_full 'Chemical science'
_journal_page_first 1636
_journal_page_last 1642
_journal_paper_doi 10.1039/c9sc04849a
_journal_volume 11
_journal_year 2020
_chemical_absolute_configuration ad
_chemical_formula_moiety 'C24 H21 F3 N2 O4 S'
_chemical_formula_sum 'C24 H21 F3 N2 O4 S'
_chemical_formula_weight 490.49
_space_group_crystal_system orthorhombic
_space_group_IT_number 19
_space_group_name_Hall 'P 2ac 2ab'
_space_group_name_H-M_alt 'P 21 21 21'
_atom_sites_solution_hydrogens geom
_atom_sites_solution_primary dual
_audit_creation_date 2018-04-04
_audit_creation_method
;
Olex2 1.2
(compiled 2017.08.10 svn.r3458 for OlexSys, GUI svn.r5381)
;
_audit_update_record
;
2019-07-30 deposited with the CCDC.	2019-12-26 downloaded from the CCDC.
;
_cell_angle_alpha 90
_cell_angle_beta 90
_cell_angle_gamma 90
_cell_formula_units_Z 4
_cell_length_a 32.8358(3)
_cell_length_b 11.60538(10)
_cell_length_c 5.85758(7)
_cell_measurement_reflns_used 42722
_cell_measurement_temperature 150(2)
_cell_measurement_theta_max 73.2910
_cell_measurement_theta_min 3.9570
_cell_volume 2232.16(4)
_computing_cell_refinement 'CrysAlisPro 1.171.38.46 (Rigaku OD, 2015)'
_computing_data_collection 'CrysAlisPro 1.171.38.46 (Rigaku OD, 2015)'
_computing_data_reduction 'CrysAlisPro 1.171.38.46 (Rigaku OD, 2015)'
_computing_molecular_graphics 'Olex2 (Dolomanov et al., 2009)'
_computing_publication_material 'Olex2 (Dolomanov et al., 2009)'
_computing_structure_refinement 'ShelXL (Sheldrick, 2015)'
_computing_structure_solution 'ShelXT (Sheldrick, 2015)'
_diffrn_ambient_environment N~2~
_diffrn_ambient_temperature 150(2)
_diffrn_detector 'CCD plate'
_diffrn_detector_area_resol_mean 5.3046
_diffrn_detector_type AtlasS2
_diffrn_measured_fraction_theta_full 1.000
_diffrn_measured_fraction_theta_max 0.998
_diffrn_measurement_details
;
List of Runs (angles in degrees, time in seconds):

  # Type    Start    End  Width  t~exp~   \w     \q     \k     \f   Frames
#--------------------------------------------------------------------------
  1  \w    -64.00  31.00   1.00    3.00    --  -41.61  37.00  30.00   95
  2  \w   -127.00 -34.00   1.00    3.00    --  -41.61 178.00  90.00   93
  3  \w   -112.00 -15.00   1.00    3.00    --  -41.61 -57.00  60.00   97
  4  \w   -115.00 -19.00   1.00    3.00    --  -41.61 -37.00-150.00   96
  5  \w     25.00 109.00   1.00   12.00    --  106.00 -94.00  60.00   84
  6  \w     82.00 178.00   1.00   12.00    --  106.00  30.00   0.00   96
  7  \w     82.00 177.00   1.00   12.00    --  106.00  45.00-180.00   95
  8  \w     78.00 176.00   1.00   12.00    --  106.00  61.00  90.00   98
  9  \w     34.00 121.00   1.00   12.00    --  106.00-125.00 -30.00   87
 10  \w     31.00 116.00   1.00   12.00    --  106.00-112.00-148.00   85
 11  \w     34.00 121.00   1.00   12.00    --  106.00-125.00   0.00   87
 12  \w     75.00 178.00   1.00   12.00    --  106.00  77.00-120.00  103
 13  \w     82.00 177.00   1.00   12.00    --  106.00  45.00  30.00   95
 14  \w     32.00 137.00   1.00   12.00    --  106.00 -77.00 120.00  105
 15  \w     35.00 130.00   1.00   12.00    --  106.00 -45.00 150.00   95
 16  \w     32.00 137.00   1.00   12.00    --  106.00 -77.00 -30.00  105
 17  \w   -112.00 -15.00   1.00    3.00    --  -41.61 -57.00 -30.00   97
 18  \w   -112.00 -15.00   1.00    3.00    --  -41.61 -57.00 150.00   97
 19  \w   -115.00 -10.00   1.00    3.00    --  -41.61 -77.00 -90.00  105
 20  \w    -68.00  29.00   1.00    3.00    --  -41.61  57.00 120.00   97
 21  \w     75.00 178.00   1.00   12.00    --  106.00  77.00-150.00  103
 22  \w     78.00 176.00   1.00   12.00    --  106.00  61.00-150.00   98
 23  \w     75.00 178.00   1.00   12.00    --  106.00  77.00 120.00  103
 24  \w     75.00 178.00   1.00   12.00    --  106.00  77.00 -60.00  103
 25  \w     82.00 177.00   1.00   12.00    --  106.00  45.00 -60.00   95
 26  \w     78.00 176.00   1.00   12.00    --  106.00  61.00  30.00   98
 27  \w     75.00 178.00   1.00   12.00    --  106.00  77.00 -30.00  103
 28  \w     78.00 176.00   1.00   12.00    --  106.00  61.00-180.00   98
 29  \w     78.00 176.00   1.00   12.00    --  106.00  61.00 120.00   98
 30  \w     78.00 176.00   1.00   12.00    --  106.00  61.00 150.00   98
 31  \w     75.00 178.00   1.00   12.00    --  106.00  77.00 -90.00  103
 32  \w     78.00 176.00   1.00   12.00    --  106.00  61.00  60.00   98
 33  \w   -112.00 -62.00   1.00    3.00    --  -41.61-143.00 140.00   50
 34  \w   -115.00 -10.00   1.00    3.00    --  -41.61 -77.00  60.00  105
 35  \w   -115.00 -10.00   1.00    3.00    --  -41.61 -77.00   0.00  105
 36  \w   -115.00 -10.00   1.00    3.00    --  -41.61 -77.00-180.00  105
 37  \w     75.00 178.00   1.00   12.00    --  106.00  77.00  90.00  103
 38  \w     75.00 178.00   1.00   12.00    --  106.00  77.00-180.00  103
 39  \w     78.00 176.00   1.00   12.00    --  106.00  61.00   0.00   98
 40  \w     78.00 176.00   1.00   12.00    --  106.00  61.00 -90.00   98
 41  \w     75.00 178.00   1.00   12.00    --  106.00  77.00  30.00  103
 42  \w     78.00 176.00   1.00   12.00    --  106.00  61.00 -60.00   98
 43  \w     78.00 176.00   1.00   12.00    --  106.00  61.00-120.00   98
 44  \w     35.00 130.00   1.00   12.00    --  106.00 -45.00 -30.00   95
 45  \w     78.00 176.00   1.00   12.00    --  106.00  61.00 -30.00   98
 46  \w     35.00 122.00   1.00   12.00    --  106.00-127.00 -49.00   87
 47  \w     75.00 178.00   1.00   12.00    --  106.00  77.00   0.00  103
 48  \w     75.00 178.00   1.00   12.00    --  106.00  77.00  60.00  103
 49  \w   -115.00 -10.00   1.00    3.00    --  -41.61 -77.00 150.00  105
 50  \w   -115.00 -19.00   1.00    3.00    --  -41.61 -37.00   0.00   96
 51  \w   -115.00 -10.00   1.00    3.00    --  -41.61 -77.00-150.00  105
 52  \w     57.00 128.00   1.00    3.00    --   41.61 178.00 -30.00   71
 53  \w     75.00 169.00   1.00   12.00    --  106.00  77.00 150.00   94
;
_diffrn_measurement_device 'four-circle diffractometer'
_diffrn_measurement_device_type 'SuperNova, Dual, Cu at zero, AtlasS2'
_diffrn_measurement_method '\w scans'
_diffrn_orient_matrix_type 'CrysAlisPro convention (1999,Acta A55,543-557)'
_diffrn_orient_matrix_UB_11 -0.0458786000
_diffrn_orient_matrix_UB_12 -0.0277282000
_diffrn_orient_matrix_UB_13 0.0031571000
_diffrn_orient_matrix_UB_21 0.0094991000
_diffrn_orient_matrix_UB_22 -0.1272232000
_diffrn_orient_matrix_UB_23 -0.0528252000
_diffrn_orient_matrix_UB_31 0.0025203000
_diffrn_orient_matrix_UB_32 -0.0257326000
_diffrn_orient_matrix_UB_33 0.2576446000
_diffrn_radiation_monochromator mirror
_diffrn_radiation_probe x-ray
_diffrn_radiation_type CuK\a
_diffrn_radiation_wavelength 1.54184
_diffrn_reflns_av_R_equivalents 0.0917
_diffrn_reflns_av_unetI/netI 0.0256
_diffrn_reflns_Laue_measured_fraction_full 1.000
_diffrn_reflns_Laue_measured_fraction_max 0.998
_diffrn_reflns_limit_h_max 40
_diffrn_reflns_limit_h_min -40
_diffrn_reflns_limit_k_max 14
_diffrn_reflns_limit_k_min -14
_diffrn_reflns_limit_l_max 7
_diffrn_reflns_limit_l_min -6
_diffrn_reflns_number 72297
_diffrn_reflns_point_group_measured_fraction_full 1.000
_diffrn_reflns_point_group_measured_fraction_max 0.997
_diffrn_reflns_theta_full 67.684
_diffrn_reflns_theta_max 73.525
_diffrn_reflns_theta_min 4.040
_diffrn_source 'micro-focus sealed X-ray tube'
_diffrn_source_type 'SuperNova (Cu) X-ray Source'
_exptl_absorpt_coefficient_mu 1.827
_exptl_absorpt_correction_T_max 1.00000
_exptl_absorpt_correction_T_min 0.24902
_exptl_absorpt_correction_type multi-scan
_exptl_absorpt_process_details
;
CrysAlisPro 1.171.38.46 (Rigaku Oxford Diffraction, 2015)
Empirical absorption correction using spherical harmonics,
 implemented in SCALE3 ABSPACK scaling algorithm.
;
_exptl_crystal_colour colourless
_exptl_crystal_colour_primary colourless
_exptl_crystal_density_diffrn 1.460
_exptl_crystal_description block
_exptl_crystal_F_000 1016
_exptl_crystal_size_max 0.3
_exptl_crystal_size_mid 0.3
_exptl_crystal_size_min 0.02
_refine_diff_density_max 1.096
_refine_diff_density_min -0.510
_refine_diff_density_rms 0.082
_refine_ls_abs_structure_details
;
 Flack x determined using 1810 quotients [(I+)-(I-)]/[(I+)+(I-)]
 (Parsons, Flack and Wagner, Acta Cryst. B69 (2013) 249-259).

Flack x: 0.015(9) Shelx2018
Hooft y: 0.009(5) Olex2
;
_refine_ls_abs_structure_Flack 0.015(9)
_refine_ls_extinction_method none
_refine_ls_goodness_of_fit_ref 1.093
_refine_ls_hydrogen_treatment constr
_refine_ls_matrix_type full
_refine_ls_number_parameters 308
_refine_ls_number_reflns 4499
_refine_ls_number_restraints 0
_refine_ls_restrained_S_all 1.093
_refine_ls_R_factor_all 0.0618
_refine_ls_R_factor_gt 0.0616
_refine_ls_shift/su_max 0.000
_refine_ls_shift/su_mean 0.000
_refine_ls_structure_factor_coef Fsqd
_refine_ls_weighting_details 'w=1/[\s^2^(Fo^2^)+(0.0243P)^2^+7.3814P] where P=(Fo^2^+2Fc^2^)/3'
_refine_ls_weighting_scheme calc
_refine_ls_wR_factor_gt 0.1477
_refine_ls_wR_factor_ref 0.1478
_reflns_Friedel_coverage 0.713
_reflns_Friedel_fraction_full 1.000
_reflns_Friedel_fraction_max 0.996
_reflns_number_gt 4477
_reflns_number_total 4499
_reflns_threshold_expression 'I > 2\s(I)'
_cod_data_source_file c9sc04849a2.cif
_cod_data_source_block cd5
_cod_depositor_comments
;Adding full bibliography for 1556907--1556915.cif.

 Adding full bibliography for 1556907--1556915.cif.
;
_cod_database_code 1556911
_shelx_shelxl_version_number 2018/3
_chemical_oxdiff_formula 'C20 H20 N2 O3 S F3'
_shelx_space_group_comment
;
The symmetry employed for this shelxl refinement is uniquely defined
by the following loop, which should always be used as a source of
symmetry information in preference to the above space-group names.
They are only intended as comments.
;
_shelx_estimated_absorpt_t_max 0.964
_shelx_estimated_absorpt_t_min 0.610
_reflns_odcompleteness_completeness 99.92
_reflns_odcompleteness_iscentric 1
_reflns_odcompleteness_theta 72.42
_olex2_refinement_description
;
1. Fixed Uiso
 At 1.2 times of:
  All C(H) groups, All C(H,H) groups
 At 1.5 times of:
  All C(H,H,H) groups
2.a Ternary CH refined with riding coordinates:
 C12(H12)
2.b Secondary CH2 refined with riding coordinates:
 C11(H11A,H11B), C7(H7A,H7B)
2.c Aromatic/amide H refined with riding coordinates:
 C22(H22), C26(H26), C14(H14), C18(H18), C17(H17), C15(H15), C5(H5), C23(H23),
 C25(H25), C1(H1), C4(H4), C2(H2), C3(H3)
2.d Idealised Me refined as rotating group:
 C27(H27A,H27B,H27C)
;
_olex2_submission_special_instructions 'No special instructions were received'
_oxdiff_exptl_absorpt_empirical_details
;
Empirical correction (ABSPACK) includes:
- Absorption correction using spherical harmonics
- Frame scaling
;
_oxdiff_exptl_absorpt_empirical_full_max 2.144
_oxdiff_exptl_absorpt_empirical_full_min 0.372

loop_
_space_group_symop_operation_xyz
'x, y, z'
'-x+1/2, -y, z+1/2'
'-x, y+1/2, -z+1/2'
'x+1/2, -y+1/2, -z'

loop_
_atom_site_label
_atom_site_type_symbol
_atom_site_fract_x
_atom_site_fract_y
_atom_site_fract_z
_atom_site_U_iso_or_equiv
_atom_site_adp_type
_atom_site_occupancy
_atom_site_site_symmetry_order
_atom_site_calc_flag
_atom_site_refinement_flags_posn
S20 S 0.46863(4) 0.60292(11) 0.2908(2) 0.0206(3) Uani 1 1 d .
O8 O 0.43038(11) 0.8653(3) 0.1862(6) 0.0222(8) Uani 1 1 d .
O20A O 0.49369(11) 0.5146(3) 0.3889(7) 0.0280(9) Uani 1 1 d .
O20B O 0.46694(12) 0.6136(3) 0.0481(6) 0.0295(8) Uani 1 1 d .
O9 O 0.43038(13) 0.9824(3) 0.4973(7) 0.0304(9) Uani 1 1 d .
N10 N 0.45890(13) 0.8059(4) 0.5137(7) 0.0201(9) Uani 1 1 d .
N12 N 0.48734(13) 0.7297(4) 0.3906(7) 0.0195(9) Uani 1 1 d .
F19C F 0.69375(13) 0.7409(6) 0.1826(10) 0.0775(17) Uani 1 1 d .
F19B F 0.70956(12) 0.7156(5) 0.5278(11) 0.0822(19) Uani 1 1 d .
F19A F 0.69803(12) 0.8839(4) 0.3990(11) 0.0762(18) Uani 1 1 d .
C12 C 0.51453(16) 0.7280(4) 0.5966(8) 0.0196(10) Uani 1 1 d .
H12 H 0.509872 0.656906 0.689351 0.023 Uiso 1 1 calc R
C13 C 0.55871(16) 0.7439(4) 0.5468(9) 0.0186(10) Uani 1 1 d .
C11 C 0.48965(15) 0.8305(4) 0.6922(9) 0.0216(10) Uani 1 1 d .
H11A H 0.479692 0.818865 0.850031 0.026 Uiso 1 1 calc R
H11B H 0.503237 0.906155 0.675372 0.026 Uiso 1 1 calc R
C21 C 0.41825(15) 0.5902(4) 0.3928(9) 0.0223(11) Uani 1 1 d .
C22 C 0.41085(17) 0.5418(5) 0.6036(10) 0.0264(12) Uani 1 1 d .
H22 H 0.432771 0.517676 0.697970 0.032 Uiso 1 1 calc R
C26 C 0.38681(16) 0.6266(5) 0.2550(10) 0.0273(12) Uani 1 1 d .
H26 H 0.392409 0.660580 0.110870 0.033 Uiso 1 1 calc R
C7 C 0.40686(17) 0.9509(5) 0.0589(9) 0.0262(12) Uani 1 1 d .
H7A H 0.416628 0.953387 -0.100951 0.031 Uiso 1 1 calc R
H7B H 0.411209 1.027909 0.127181 0.031 Uiso 1 1 calc R
C16 C 0.64136(16) 0.7649(5) 0.4518(11) 0.0280(12) Uani 1 1 d .
C9 C 0.43957(15) 0.8949(5) 0.3996(9) 0.0207(10) Uani 1 1 d .
C14 C 0.58768(16) 0.7076(4) 0.7054(10) 0.0237(11) Uani 1 1 d .
H14 H 0.579040 0.675790 0.846757 0.028 Uiso 1 1 calc R
C18 C 0.57155(16) 0.7940(4) 0.3430(9) 0.0238(11) Uani 1 1 d .
H18 H 0.552092 0.821317 0.235917 0.029 Uiso 1 1 calc R
C17 C 0.61273(16) 0.8037(5) 0.2971(11) 0.0280(12) Uani 1 1 d .
H17 H 0.621415 0.837532 0.157638 0.034 Uiso 1 1 calc R
C6 C 0.36253(18) 0.9233(5) 0.0612(9) 0.0270(12) Uani 1 1 d .
C15 C 0.62878(17) 0.7175(5) 0.6594(10) 0.0277(12) Uani 1 1 d .
H15 H 0.648332 0.692206 0.767929 0.033 Uiso 1 1 calc R
C5 C 0.33796(18) 0.9505(6) 0.2495(11) 0.0362(14) Uani 1 1 d .
H5 H 0.349612 0.988432 0.377468 0.043 Uiso 1 1 calc R
C23 C 0.37114(18) 0.5290(5) 0.6752(12) 0.0329(13) Uani 1 1 d .
H23 H 0.365795 0.496095 0.820690 0.039 Uiso 1 1 calc R
C25 C 0.34696(17) 0.6134(5) 0.3281(12) 0.0363(14) Uani 1 1 d .
H25 H 0.325216 0.638636 0.233559 0.044 Uiso 1 1 calc R
C24 C 0.33857(17) 0.5636(5) 0.5376(13) 0.0359(15) Uani 1 1 d .
C1 C 0.3447(2) 0.8650(6) -0.1203(10) 0.0384(15) Uani 1 1 d .
H1 H 0.360864 0.842679 -0.247168 0.046 Uiso 1 1 calc R
C19 C 0.68557(19) 0.7757(6) 0.3942(13) 0.0381(15) Uani 1 1 d .
C4 C 0.2971(2) 0.9227(7) 0.2513(13) 0.0471(18) Uani 1 1 d .
H4 H 0.280733 0.942170 0.379460 0.057 Uiso 1 1 calc R
C2 C 0.3037(2) 0.8391(7) -0.1184(13) 0.052(2) Uani 1 1 d .
H2 H 0.291703 0.801859 -0.246268 0.062 Uiso 1 1 calc R
C27 C 0.2952(2) 0.5441(8) 0.6141(16) 0.057(2) Uani 1 1 d .
H27A H 0.287782 0.463248 0.589225 0.086 Uiso 1 1 calc GR
H27B H 0.276887 0.593797 0.525887 0.086 Uiso 1 1 calc GR
H27C H 0.292720 0.562552 0.776752 0.086 Uiso 1 1 calc GR
C3 C 0.2800(2) 0.8669(7) 0.0672(14) 0.0487(19) Uani 1 1 d .
H3 H 0.251878 0.847639 0.068517 0.058 Uiso 1 1 calc R

loop_
_atom_site_aniso_label
_atom_site_aniso_U_11
_atom_site_aniso_U_22
_atom_site_aniso_U_33
_atom_site_aniso_U_23
_atom_site_aniso_U_13
_atom_site_aniso_U_12
S20 0.0226(5) 0.0194(5) 0.0197(6) -0.0018(5) 0.0010(5) -0.0009(5)
O8 0.0288(18) 0.0195(17) 0.0184(18) 0.0002(15) 0.0002(16) 0.0023(14)
O20A 0.028(2) 0.0208(18) 0.035(2) -0.0020(17) -0.0018(17) 0.0041(15)
O20B 0.037(2) 0.030(2) 0.0219(18) -0.0056(17) 0.0008(17) -0.0043(19)
O9 0.045(2) 0.0205(19) 0.026(2) -0.0063(17) 0.0026(19) 0.0050(17)
N10 0.025(2) 0.020(2) 0.015(2) -0.0061(18) 0.0011(17) 0.0002(16)
N12 0.022(2) 0.021(2) 0.015(2) -0.0045(17) 0.0002(17) 0.0012(17)
F19C 0.035(2) 0.129(5) 0.069(3) -0.017(4) 0.017(2) 0.002(3)
F19B 0.026(2) 0.122(5) 0.098(4) 0.051(4) -0.002(2) 0.019(2)
F19A 0.030(2) 0.055(3) 0.143(6) 0.001(3) 0.008(3) -0.0126(19)
C12 0.031(3) 0.019(2) 0.008(2) -0.0035(19) -0.0038(19) -0.001(2)
C13 0.030(3) 0.011(2) 0.015(2) -0.0036(19) -0.004(2) 0.0015(19)
C11 0.030(3) 0.023(2) 0.011(2) -0.005(2) -0.001(2) -0.001(2)
C21 0.019(2) 0.017(2) 0.031(3) -0.004(2) 0.001(2) -0.0028(19)
C22 0.030(3) 0.023(3) 0.026(3) -0.004(2) -0.004(2) -0.001(2)
C26 0.028(3) 0.025(3) 0.029(3) 0.002(2) -0.005(2) -0.002(2)
C7 0.041(3) 0.023(3) 0.015(2) 0.007(2) 0.001(2) 0.006(2)
C16 0.024(3) 0.020(3) 0.040(3) -0.004(2) -0.004(2) 0.002(2)
C9 0.024(2) 0.016(2) 0.022(3) -0.002(2) 0.0044(19) -0.001(2)
C14 0.038(3) 0.015(2) 0.018(2) -0.002(2) -0.007(2) -0.0010(19)
C18 0.029(3) 0.022(2) 0.020(3) 0.007(2) -0.004(2) 0.000(2)
C17 0.027(3) 0.031(3) 0.026(3) 0.007(3) -0.002(2) 0.000(2)
C6 0.039(3) 0.025(3) 0.017(3) 0.007(2) -0.002(2) 0.006(2)
C15 0.032(3) 0.023(3) 0.028(3) -0.002(2) -0.012(2) 0.003(2)
C5 0.035(3) 0.043(3) 0.031(3) -0.004(3) 0.002(2) 0.007(3)
C23 0.036(3) 0.026(3) 0.036(3) -0.007(3) 0.006(3) -0.007(2)
C25 0.025(3) 0.030(3) 0.054(4) 0.003(3) -0.012(3) 0.002(2)
C24 0.027(3) 0.030(3) 0.051(4) -0.014(3) 0.004(3) -0.002(2)
C1 0.053(4) 0.041(4) 0.020(3) -0.002(3) -0.007(3) 0.002(3)
C19 0.030(3) 0.032(3) 0.052(4) 0.002(3) -0.004(3) 0.002(3)
C4 0.037(3) 0.059(4) 0.046(4) 0.007(4) 0.008(3) 0.008(3)
C2 0.060(5) 0.058(5) 0.037(4) 0.007(4) -0.019(3) -0.011(4)
C27 0.029(3) 0.067(5) 0.075(6) -0.014(5) 0.011(4) -0.006(3)
C3 0.034(3) 0.057(5) 0.055(5) 0.020(4) -0.010(3) -0.003(3)

loop_
_atom_type_symbol
_atom_type_description
_atom_type_scat_dispersion_real
_atom_type_scat_dispersion_imag
_atom_type_scat_source
C C 0.0181 0.0091 'International Tables Vol C Tables 4.2.6.8 and 6.1.1.4'
H H 0.0000 0.0000 'International Tables Vol C Tables 4.2.6.8 and 6.1.1.4'
F F 0.0727 0.0534 'International Tables Vol C Tables 4.2.6.8 and 6.1.1.4'
N N 0.0311 0.0180 'International Tables Vol C Tables 4.2.6.8 and 6.1.1.4'
O O 0.0492 0.0322 'International Tables Vol C Tables 4.2.6.8 and 6.1.1.4'
S S 0.3331 0.5567 'International Tables Vol C Tables 4.2.6.8 and 6.1.1.4'

loop_
_geom_angle_atom_site_label_1
_geom_angle_atom_site_label_2
_geom_angle_atom_site_label_3
_geom_angle
O20A S20 N12 105.9(2)
O20A S20 C21 110.0(3)
O20B S20 O20A 118.9(3)
O20B S20 N12 106.4(2)
O20B S20 C21 107.9(3)
N12 S20 C21 107.2(2)
C9 O8 C7 115.0(4)
N12 N10 C11 91.7(3)
C9 N10 N12 120.1(4)
C9 N10 C11 120.7(4)
N10 N12 S20 117.3(3)
N10 N12 C12 89.5(3)
C12 N12 S20 118.7(3)
N12 C12 H12 110.9
N12 C12 C11 88.1(4)
C13 C12 N12 114.8(4)
C13 C12 H12 110.9
C13 C12 C11 119.3(4)
C11 C12 H12 110.9
C14 C13 C12 119.8(5)
C18 C13 C12 120.9(5)
C18 C13 C14 119.4(5)
N10 C11 C12 87.5(4)
N10 C11 H11A 114.1
N10 C11 H11B 114.1
C12 C11 H11A 114.1
C12 C11 H11B 114.1
H11A C11 H11B 111.2
C22 C21 S20 120.2(4)
C26 C21 S20 118.6(4)
C26 C21 C22 121.2(5)
C21 C22 H22 120.5
C21 C22 C23 119.0(5)
C23 C22 H22 120.5
C21 C26 H26 120.2
C21 C26 C25 119.5(6)
C25 C26 H26 120.2
O8 C7 H7A 109.3
O8 C7 H7B 109.3
O8 C7 C6 111.4(4)
H7A C7 H7B 108.0
C6 C7 H7A 109.3
C6 C7 H7B 109.3
C17 C16 C15 119.9(5)
C17 C16 C19 119.0(6)
C15 C16 C19 121.1(5)
O8 C9 N10 111.4(4)
O9 C9 O8 127.4(5)
O9 C9 N10 121.0(5)
C13 C14 H14 119.6
C15 C14 C13 120.8(5)
C15 C14 H14 119.6
C13 C18 H18 120.1
C17 C18 C13 119.8(5)
C17 C18 H18 120.1
C16 C17 C18 120.7(6)
C16 C17 H17 119.6
C18 C17 H17 119.6
C5 C6 C7 121.4(5)
C1 C6 C7 120.7(5)
C1 C6 C5 117.9(6)
C16 C15 H15 120.3
C14 C15 C16 119.4(5)
C14 C15 H15 120.3
C6 C5 H5 119.6
C4 C5 C6 120.9(6)
C4 C5 H5 119.6
C22 C23 H23 119.4
C22 C23 C24 121.1(6)
C24 C23 H23 119.4
C26 C25 H25 119.7
C24 C25 C26 120.5(6)
C24 C25 H25 119.7
C23 C24 C27 120.5(7)
C25 C24 C23 118.6(5)
C25 C24 C27 120.9(6)
C6 C1 H1 119.6
C2 C1 C6 120.8(6)
C2 C1 H1 119.6
F19C C19 C16 112.3(6)
F19B C19 F19C 105.8(6)
F19B C19 F19A 107.9(6)
F19B C19 C16 113.8(6)
F19A C19 F19C 104.2(6)
F19A C19 C16 112.1(5)
C5 C4 H4 120.0
C3 C4 C5 120.0(7)
C3 C4 H4 120.0
C1 C2 H2 119.8
C3 C2 C1 120.5(7)
C3 C2 H2 119.8
C24 C27 H27A 109.5
C24 C27 H27B 109.5
C24 C27 H27C 109.5
H27A C27 H27B 109.5
H27A C27 H27C 109.5
H27B C27 H27C 109.5
C4 C3 H3 120.0
C2 C3 C4 119.9(7)
C2 C3 H3 120.0

loop_
_geom_bond_atom_site_label_1
_geom_bond_atom_site_label_2
_geom_bond_distance
S20 O20A 1.435(4)
S20 O20B 1.428(4)
S20 N12 1.698(4)
S20 C21 1.765(5)
O8 C7 1.462(6)
O8 C9 1.331(6)
O9 C9 1.204(6)
N10 N12 1.475(6)
N10 C11 1.481(7)
N10 C9 1.384(7)
N12 C12 1.501(6)
F19C C19 1.331(9)
F19B C19 1.311(8)
F19A C19 1.320(8)
C12 H12 1.0000
C12 C13 1.491(7)
C12 C11 1.547(7)
C13 C14 1.394(7)
C13 C18 1.393(7)
C11 H11A 0.9900
C11 H11B 0.9900
C21 C22 1.378(8)
C21 C26 1.377(7)
C22 H22 0.9500
C22 C23 1.378(8)
C26 H26 0.9500
C26 C25 1.385(8)
C7 H7A 0.9900
C7 H7B 0.9900
C7 C6 1.491(8)
C16 C17 1.381(8)
C16 C15 1.397(9)
C16 C19 1.496(8)
C14 H14 0.9500
C14 C15 1.381(8)
C18 H18 0.9500
C18 C17 1.383(8)
C17 H17 0.9500
C6 C5 1.402(8)
C6 C1 1.390(8)
C15 H15 0.9500
C5 H5 0.9500
C5 C4 1.381(9)
C23 H23 0.9500
C23 C24 1.398(9)
C25 H25 0.9500
C25 C24 1.384(10)
C24 C27 1.511(8)
C1 H1 0.9500
C1 C2 1.379(10)
C4 H4 0.9500
C4 C3 1.377(11)
C2 H2 0.9500
C2 C3 1.375(11)
C27 H27A 0.9800
C27 H27B 0.9800
C27 H27C 0.9800
C3 H3 0.9500
